data_7238775
loop_
_publ_author_name
'Xie, Gao-Yi'
'Jiang, Long'
'Lu, Tong-Bu'

_publ_section_title
;
 The recognition of 1,5-naphthalenedisulfonate by a protonated
 azamacrocyclic ligand
;
_journal_issue 33
_journal_name_full 'RSC Advances'
_journal_page_first 12728
_journal_paper_doi 10.1039/c2ra22423b
_journal_volume 2
_journal_year 2012
_chemical_formula_moiety '(C40 H52 N6), 3(C10 H6 O6 S2), 6(H2 O)'
_chemical_formula_sum 'C70 H82 N6 O24 S6'
_chemical_formula_weight 1583.78
_space_group_crystal_system monoclinic
_space_group_IT_number 14
_space_group_name_Hall '-P 2ybc'
_space_group_name_H-M_alt 'P 1 21/c 1'
_symmetry_cell_setting monoclinic
_symmetry_space_group_name_H-M 'P 1 21/c 1'
_atom_sites_solution_hydrogens geom
_atom_sites_solution_primary direct
_atom_sites_solution_secondary difmap
_cell_angle_alpha 90.00
_cell_angle_beta 95.793(4)
_cell_angle_gamma 90.00
_cell_formula_units_Z 2
_cell_length_a 13.3839(7)
_cell_length_b 22.0863(13)
_cell_length_c 11.7496(5)
_cell_measurement_reflns_used 4325
_cell_measurement_temperature 150(2)
_cell_measurement_theta_max 65.4433
_cell_measurement_theta_min 3.3160
_cell_volume 3455.5(3)
_computing_cell_refinement
;
CrysAlisPro, Agilent Technologies,
Version 1.171.35.19 (release 27-10-2011 CrysAlis171 .NET)
(compiled Oct 27 2011,15:02:11)
;
_computing_data_collection
;
CrysAlisPro, Agilent Technologies,
Version 1.171.35.19 (release 27-10-2011 CrysAlis171 .NET)
(compiled Oct 27 2011,15:02:11)
;
_computing_data_reduction
;
CrysAlisPro, Agilent Technologies,
Version 1.171.35.19 (release 27-10-2011 CrysAlis171 .NET)
(compiled Oct 27 2011,15:02:11)
;
_computing_molecular_graphics
;
O. V. Dolomanov, L. J. Bourhis, R. J. Gildea, J. A. K. Howard and H. Puschmann,
OLEX2: a complete structure solution, refinement and analysis program.
J. Appl. Cryst. (2009). 42, 339-341.
;
_computing_publication_material
;
O. V. Dolomanov, L. J. Bourhis, R. J. Gildea, J. A. K. Howard and H. Puschmann,
OLEX2: a complete structure solution, refinement and analysis program.
J. Appl. Cryst. (2009). 42, 339-341.
;
_computing_structure_refinement 'SHELXL-97 (Sheldrick, 1997)'
_computing_structure_solution 'SHELXS-97 (Sheldrick, 1990)'
_diffrn_ambient_temperature 150(2)
_diffrn_detector_area_resol_mean 10.5058
_diffrn_measured_fraction_theta_full 0.974
_diffrn_measured_fraction_theta_max 0.974
_diffrn_measurement_device_type 'multiwire proportional'
_diffrn_measurement_method 'phi and omega scans'
_diffrn_radiation_monochromator mirror
_diffrn_radiation_source 'fine-focus sealed tube'
_diffrn_radiation_type 'Cu K\a'
_diffrn_radiation_wavelength 1.54178
_diffrn_reflns_av_R_equivalents 0.0493
_diffrn_reflns_av_sigmaI/netI 0.0521
_diffrn_reflns_limit_h_max 15
_diffrn_reflns_limit_h_min -11
_diffrn_reflns_limit_k_max 24
_diffrn_reflns_limit_k_min -25
_diffrn_reflns_limit_l_max 13
_diffrn_reflns_limit_l_min -13
_diffrn_reflns_number 13429
_diffrn_reflns_theta_full 65.51
_diffrn_reflns_theta_max 65.51
_diffrn_reflns_theta_min 3.32
_diffrn_source 'Enhance Ultra (Cu) X-ray Source'
_diffrn_standards_decay_% 0
_exptl_absorpt_coefficient_mu 2.576
_exptl_absorpt_correction_T_max 0.5540
_exptl_absorpt_correction_T_min 0.4836
_exptl_absorpt_correction_type multi-scan
_exptl_absorpt_process_details
;
CrysAlisPro, Agilent Technologies,
Version 1.171.35.19 (release 27-10-2011 CrysAlis171 .NET)
(compiled Oct 27 2011,15:02:11)
Empirical absorption correction using spherical harmonics,
implemented in SCALE3 ABSPACK scaling algorithm.
;
_exptl_crystal_colour colorless
_exptl_crystal_density_diffrn 1.522
_exptl_crystal_density_method 'not measured'
_exptl_crystal_description block
_exptl_crystal_F_000 1664
_exptl_crystal_size_max 0.33
_exptl_crystal_size_mid 0.30
_exptl_crystal_size_min 0.26
_refine_diff_density_max 0.559
_refine_diff_density_min -0.631
_refine_diff_density_rms 0.089
_refine_ls_extinction_method none
_refine_ls_goodness_of_fit_ref 1.031
_refine_ls_hydrogen_treatment constr
_refine_ls_matrix_type full
_refine_ls_number_parameters 496
_refine_ls_number_reflns 5792
_refine_ls_number_restraints 0
_refine_ls_restrained_S_all 1.031
_refine_ls_R_factor_all 0.0751
_refine_ls_R_factor_gt 0.0616
_refine_ls_shift/su_max 0.000
_refine_ls_shift/su_mean 0.000
_refine_ls_structure_factor_coef Fsqd
_refine_ls_weighting_details 'calc w=1/[\s^2^(Fo^2^)+(0.1088P)^2^+2.1075P] where P=(Fo^2^+2Fc^2^)/3'
_refine_ls_weighting_scheme calc
_refine_ls_wR_factor_gt 0.1648
_refine_ls_wR_factor_ref 0.1810
_reflns_number_gt 4619
_reflns_number_total 5792
_reflns_threshold_expression >2sigma(I)
_cod_data_source_file c2ra22423b.txt
_cod_data_source_block 2
_cod_database_code 7238775

loop_
_symmetry_equiv_pos_as_xyz
'x, y, z'
'-x, y+1/2, -z+1/2'
'-x, -y, -z'
'x, -y-1/2, z-1/2'

loop_
_atom_site_label
_atom_site_type_symbol
_atom_site_fract_x
_atom_site_fract_y
_atom_site_fract_z
_atom_site_U_iso_or_equiv
_atom_site_adp_type
_atom_site_occupancy
_atom_site_symmetry_multiplicity
_atom_site_calc_flag
_atom_site_refinement_flags
O1W O 0.6474(4) 0.2971(2) 0.3599(5) 0.1186(17) Uani 1 1 d .
H1E H 0.6925 0.2857 0.3178 0.178 Uiso 1 1 d R
H1F H 0.6884 0.3234 0.3902 0.178 Uiso 1 1 d R
O2W O 0.4996(4) 0.3326(2) 0.4816(5) 0.131(2) Uani 1 1 d .
H2E H 0.4876 0.3070 0.5328 0.197 Uiso 1 1 d R
H2F H 0.5615 0.3422 0.4906 0.197 Uiso 1 1 d R
O3W O 0.5265(3) 0.2532(2) 0.1479(4) 0.1011(15) Uani 1 1 d .
H3E H 0.4878 0.2409 0.2001 0.152 Uiso 1 1 d R
H3F H 0.5830 0.2584 0.1758 0.152 Uiso 1 1 d R
C1 C 0.2000(2) 0.10964(15) 0.5312(3) 0.0307(7) Uani 1 1 d .
H1A H 0.1886 0.0763 0.5847 0.037 Uiso 1 1 calc R
H1B H 0.2081 0.0917 0.4554 0.037 Uiso 1 1 calc R
C2 C 0.1109(2) 0.15224(15) 0.5215(3) 0.0302(7) Uani 1 1 d .
H2A H 0.1080 0.1740 0.5948 0.036 Uiso 1 1 calc R
H2B H 0.1186 0.1826 0.4610 0.036 Uiso 1 1 calc R
C3 C -0.0677(2) 0.15681(16) 0.4423(3) 0.0309(7) Uani 1 1 d .
H3A H -0.0652 0.1595 0.3585 0.037 Uiso 1 1 calc R
H3B H -0.0597 0.1982 0.4744 0.037 Uiso 1 1 calc R
C4 C -0.1683(2) 0.13128(15) 0.4672(3) 0.0275(7) Uani 1 1 d .
H4A H -0.1740 0.0886 0.4420 0.033 Uiso 1 1 calc R
H4B H -0.1741 0.1327 0.5505 0.033 Uiso 1 1 calc R
C5 C -0.3558(2) 0.15144(15) 0.4294(3) 0.0302(7) Uani 1 1 d .
H5A H -0.3693 0.1691 0.5038 0.036 Uiso 1 1 calc R
H5B H -0.4047 0.1689 0.3695 0.036 Uiso 1 1 calc R
C6 C 0.3913(2) 0.11251(15) 0.5580(3) 0.0292(7) Uani 1 1 d .
H6A H 0.4425 0.1259 0.6196 0.035 Uiso 1 1 calc R
H6B H 0.4139 0.1253 0.4841 0.035 Uiso 1 1 calc R
C7 C 0.3842(2) 0.04425(14) 0.5603(3) 0.0257(7) Uani 1 1 d .
C8 C 0.3894(2) 0.01411(15) 0.6668(3) 0.0271(7) Uani 1 1 d .
C9 C 0.3993(2) 0.04650(16) 0.7728(3) 0.0314(7) Uani 1 1 d .
H9 H 0.4003 0.0895 0.7719 0.038 Uiso 1 1 calc R
C10 C 0.4074(3) 0.01687(18) 0.8748(3) 0.0358(8) Uani 1 1 d .
H10 H 0.4127 0.0393 0.9441 0.043 Uiso 1 1 calc R
C11 C 0.4080(2) -0.04721(17) 0.8784(3) 0.0330(7) Uani 1 1 d .
H11 H 0.4170 -0.0676 0.9500 0.040 Uiso 1 1 calc R
C12 C 0.3958(2) -0.07982(16) 0.7792(3) 0.0318(7) Uani 1 1 d .
H12 H 0.3950 -0.1228 0.7830 0.038 Uiso 1 1 calc R
C13 C 0.3840(2) -0.05099(15) 0.6699(3) 0.0268(7) Uani 1 1 d .
C14 C 0.3702(2) -0.08361(14) 0.5670(3) 0.0263(7) Uani 1 1 d .
C15 C 0.3651(2) -0.05376(15) 0.4605(3) 0.0262(7) Uani 1 1 d .
C16 C 0.3530(2) -0.08564(16) 0.3532(3) 0.0306(7) Uani 1 1 d .
H16 H 0.3470 -0.1285 0.3534 0.037 Uiso 1 1 calc R
C17 C 0.3498(2) -0.05630(17) 0.2523(3) 0.0342(8) Uani 1 1 d .
H17 H 0.3435 -0.0788 0.1830 0.041 Uiso 1 1 calc R
C18 C 0.3559(3) 0.00712(17) 0.2486(3) 0.0346(8) Uani 1 1 d .
H18 H 0.3520 0.0273 0.1769 0.041 Uiso 1 1 calc R
C19 C 0.3674(2) 0.04003(16) 0.3474(3) 0.0316(7) Uani 1 1 d .
H19 H 0.3720 0.0829 0.3433 0.038 Uiso 1 1 calc R
C20 C 0.3727(2) 0.01137(14) 0.4568(3) 0.0258(7) Uani 1 1 d .
C21 C 0.2056(3) 0.21529(16) 0.2468(3) 0.0385(8) Uani 1 1 d .
C22 C 0.2142(3) 0.16610(17) 0.1791(3) 0.0417(9) Uani 1 1 d .
H22 H 0.2782 0.1484 0.1734 0.050 Uiso 1 1 calc R
C23 C 0.1281(3) 0.14151(18) 0.1175(3) 0.0418(9) Uani 1 1 d .
H23 H 0.1341 0.1066 0.0713 0.050 Uiso 1 1 calc R
C24 C 0.0361(3) 0.16719(16) 0.1233(3) 0.0381(8) Uani 1 1 d .
H24 H -0.0213 0.1497 0.0818 0.046 Uiso 1 1 calc R
C25 C 0.0249(3) 0.22007(16) 0.1908(3) 0.0355(8) Uani 1 1 d .
C26 C -0.0685(3) 0.25030(16) 0.1980(3) 0.0373(8) Uani 1 1 d .
C27 C -0.0753(3) 0.30094(18) 0.2632(3) 0.0434(9) Uani 1 1 d .
H27 H -0.1382 0.3206 0.2654 0.052 Uiso 1 1 calc R
C28 C 0.0107(3) 0.32392(18) 0.3272(3) 0.0445(9) Uani 1 1 d .
H28 H 0.0054 0.3590 0.3730 0.053 Uiso 1 1 calc R
C29 C 0.1007(3) 0.29695(17) 0.3244(3) 0.0427(9) Uani 1 1 d .
H29 H 0.1576 0.3130 0.3692 0.051 Uiso 1 1 calc R
C30 C 0.1121(3) 0.24471(16) 0.2556(3) 0.0363(8) Uani 1 1 d .
N1 N 0.29295(19) 0.14345(12) 0.5735(2) 0.0281(6) Uani 1 1 d .
H1C H 0.2909 0.1511 0.6502 0.034 Uiso 1 1 calc R
H1D H 0.2920 0.1802 0.5366 0.034 Uiso 1 1 calc R
N2 N 0.01623(18) 0.11757(12) 0.4933(2) 0.0254(6) Uani 1 1 d .
H2C H -0.0023 0.0998 0.5588 0.030 Uiso 1 1 calc R
H2D H 0.0275 0.0872 0.4425 0.030 Uiso 1 1 calc R
N3 N -0.25055(18) 0.16825(12) 0.4047(2) 0.0278(6) Uani 1 1 d .
H3C H -0.2464 0.1643 0.3273 0.033 Uiso 1 1 calc R
H3D H -0.2398 0.2083 0.4232 0.033 Uiso 1 1 calc R
O1 O 0.2950(2) 0.24410(12) 0.4465(2) 0.0474(7) Uani 1 1 d .
O2 O 0.3965(2) 0.20158(14) 0.3071(2) 0.0518(7) Uani 1 1 d .
O3 O 0.3332(2) 0.30460(13) 0.2871(2) 0.0529(8) Uani 1 1 d .
O4 O -0.19930(18) 0.16352(11) 0.1804(2) 0.0377(6) Uani 1 1 d .
O5 O -0.2584(2) 0.26578(14) 0.1432(3) 0.0601(8) Uani 1 1 d .
O6 O -0.1675(2) 0.21496(14) 0.0052(2) 0.0518(7) Uani 1 1 d .
S1 S 0.31709(7) 0.24324(4) 0.32755(8) 0.0434(3) Uani 1 1 d .
S2 S -0.18284(7) 0.22110(4) 0.12520(8) 0.0403(3) Uani 1 1 d .
C31 C -0.0455(2) 0.00542(14) 0.1457(3) 0.0261(7) Uani 1 1 d .
C32 C -0.1417(2) 0.02605(16) 0.1189(3) 0.0324(7) Uani 1 1 d .
H32 H -0.1841 0.0328 0.1778 0.039 Uiso 1 1 calc R
C33 C -0.1773(3) 0.03719(18) 0.0041(3) 0.0377(8) Uani 1 1 d .
H33 H -0.2436 0.0521 -0.0135 0.045 Uiso 1 1 calc R
C34 C -0.1189(2) 0.02706(17) -0.0823(3) 0.0323(7) Uani 1 1 d .
H34 H -0.1453 0.0343 -0.1592 0.039 Uiso 1 1 calc R
C35 C 0.0190(2) -0.00568(14) 0.0585(3) 0.0252(6) Uani 1 1 d .
S3 S -0.00333(6) -0.00235(3) 0.29404(6) 0.0274(2) Uani 1 1 d .
O7 O -0.08973(18) 0.00708(11) 0.35650(19) 0.0349(6) Uani 1 1 d .
O8 O 0.03798(18) -0.06330(11) 0.31099(18) 0.0349(5) Uani 1 1 d .
O9 O 0.07268(18) 0.04438(11) 0.31897(18) 0.0343(5) Uani 1 1 d .

loop_
_atom_site_aniso_label
_atom_site_aniso_U_11
_atom_site_aniso_U_22
_atom_site_aniso_U_33
_atom_site_aniso_U_23
_atom_site_aniso_U_13
_atom_site_aniso_U_12
O1W 0.130(4) 0.098(4) 0.122(4) 0.032(3) -0.016(3) -0.017(3)
O2W 0.150(5) 0.085(4) 0.147(5) -0.017(3) -0.044(4) -0.031(3)
O3W 0.069(2) 0.110(4) 0.124(4) 0.030(3) 0.007(2) -0.009(2)
C1 0.0283(16) 0.0227(17) 0.0400(18) -0.0011(14) -0.0022(13) 0.0000(13)
C2 0.0298(16) 0.0254(17) 0.0342(17) -0.0002(14) -0.0024(13) 0.0001(13)
C3 0.0303(17) 0.0271(17) 0.0345(17) 0.0043(14) -0.0006(13) 0.0025(14)
C4 0.0271(15) 0.0229(16) 0.0322(16) 0.0032(13) 0.0014(12) 0.0002(13)
C5 0.0313(16) 0.0199(16) 0.0387(18) -0.0006(14) 0.0000(13) 0.0012(13)
C6 0.0285(16) 0.0218(17) 0.0365(17) 0.0002(13) -0.0007(13) -0.0001(13)
C7 0.0215(14) 0.0211(16) 0.0333(17) 0.0003(13) -0.0039(12) -0.0003(12)
C8 0.0240(15) 0.0239(17) 0.0324(17) -0.0022(13) -0.0020(12) 0.0001(12)
C9 0.0316(16) 0.0260(17) 0.0349(18) -0.0035(14) -0.0048(13) -0.0011(14)
C10 0.0367(18) 0.039(2) 0.0304(17) -0.0051(15) -0.0023(13) -0.0003(15)
C11 0.0348(17) 0.036(2) 0.0273(16) 0.0039(14) 0.0000(13) 0.0020(15)
C12 0.0285(16) 0.0293(18) 0.0366(18) 0.0046(14) -0.0012(13) -0.0016(14)
C13 0.0223(14) 0.0239(16) 0.0331(17) 0.0018(13) -0.0022(12) 0.0001(12)
C14 0.0227(14) 0.0223(17) 0.0330(17) 0.0011(13) -0.0022(12) 0.0013(12)
C15 0.0228(15) 0.0234(16) 0.0315(16) -0.0024(13) -0.0019(12) -0.0001(12)
C16 0.0295(16) 0.0263(18) 0.0347(17) -0.0044(14) -0.0025(13) -0.0014(13)
C17 0.0330(17) 0.038(2) 0.0302(17) -0.0047(15) -0.0025(13) 0.0001(15)
C18 0.0333(17) 0.040(2) 0.0293(17) 0.0022(15) -0.0029(13) 0.0002(15)
C19 0.0287(16) 0.0298(18) 0.0353(18) 0.0048(14) -0.0015(13) 0.0003(14)
C20 0.0214(15) 0.0228(16) 0.0324(17) 0.0016(13) -0.0014(12) 0.0011(12)
C21 0.051(2) 0.0269(18) 0.0361(18) 0.0101(15) -0.0046(15) -0.0087(16)
C22 0.050(2) 0.030(2) 0.044(2) 0.0067(16) -0.0005(16) 0.0004(16)
C23 0.053(2) 0.0285(19) 0.043(2) 0.0007(16) 0.0011(16) -0.0051(17)
C24 0.049(2) 0.0281(19) 0.0360(18) 0.0046(15) -0.0025(15) -0.0096(16)
C25 0.051(2) 0.0243(18) 0.0303(17) 0.0095(14) -0.0008(15) -0.0044(15)
C26 0.050(2) 0.0266(18) 0.0347(19) 0.0096(14) 0.0020(15) -0.0016(16)
C27 0.057(2) 0.034(2) 0.039(2) 0.0073(16) -0.0013(16) 0.0030(17)
C28 0.069(3) 0.028(2) 0.0350(19) 0.0032(15) -0.0029(17) 0.0032(18)
C29 0.063(2) 0.030(2) 0.0328(18) 0.0041(15) -0.0080(16) -0.0045(18)
C30 0.051(2) 0.0251(18) 0.0310(18) 0.0094(14) -0.0050(15) -0.0051(15)
N1 0.0312(14) 0.0194(13) 0.0323(14) -0.0025(11) -0.0040(10) 0.0010(11)
N2 0.0297(13) 0.0215(14) 0.0244(13) 0.0012(10) 0.0006(10) 0.0006(11)
N3 0.0294(14) 0.0185(13) 0.0351(14) 0.0021(11) 0.0006(11) -0.0015(11)
O1 0.0642(17) 0.0347(15) 0.0391(14) 0.0086(11) -0.0144(12) -0.0083(13)
O2 0.0495(15) 0.0464(17) 0.0578(17) 0.0085(14) -0.0036(12) -0.0018(13)
O3 0.0640(17) 0.0380(16) 0.0521(16) 0.0188(13) -0.0169(13) -0.0197(13)
O4 0.0474(14) 0.0315(14) 0.0343(12) 0.0080(10) 0.0040(10) -0.0041(11)
O5 0.0568(17) 0.0418(17) 0.078(2) 0.0059(15) -0.0097(15) 0.0098(14)
O6 0.0606(17) 0.0564(19) 0.0354(14) 0.0123(13) -0.0096(12) -0.0190(14)
S1 0.0507(6) 0.0322(5) 0.0441(5) 0.0118(4) -0.0104(4) -0.0098(4)
S2 0.0461(5) 0.0336(5) 0.0397(5) 0.0104(4) -0.0035(4) -0.0022(4)
C31 0.0371(17) 0.0176(15) 0.0228(15) 0.0020(12) -0.0005(12) -0.0021(13)
C32 0.0372(18) 0.0326(19) 0.0276(16) -0.0013(14) 0.0037(13) 0.0003(15)
C33 0.0373(18) 0.045(2) 0.0296(17) 0.0004(16) -0.0009(14) 0.0078(16)
C34 0.0357(17) 0.037(2) 0.0225(15) 0.0009(14) -0.0040(12) 0.0011(15)
C35 0.0343(16) 0.0181(15) 0.0224(15) 0.0011(11) -0.0010(12) -0.0033(12)
S3 0.0404(5) 0.0219(4) 0.0195(4) 0.0004(3) 0.0005(3) 0.0002(3)
O7 0.0480(14) 0.0331(14) 0.0242(11) 0.0001(9) 0.0062(10) -0.0001(11)
O8 0.0543(14) 0.0229(12) 0.0275(11) 0.0052(9) 0.0044(10) 0.0042(11)
O9 0.0465(13) 0.0321(13) 0.0233(11) -0.0027(10) -0.0017(9) -0.0056(11)

loop_
_atom_type_symbol
_atom_type_description
_atom_type_scat_dispersion_real
_atom_type_scat_dispersion_imag
_atom_type_scat_source
C C 0.0181 0.0091 'International Tables Vol C Tables 4.2.6.8 and 6.1.1.4'
H H 0.0000 0.0000 'International Tables Vol C Tables 4.2.6.8 and 6.1.1.4'
N N 0.0311 0.0180 'International Tables Vol C Tables 4.2.6.8 and 6.1.1.4'
O O 0.0492 0.0322 'International Tables Vol C Tables 4.2.6.8 and 6.1.1.4'
S S 0.3331 0.5567 'International Tables Vol C Tables 4.2.6.8 and 6.1.1.4'

loop_
_geom_angle_atom_site_label_1
_geom_angle_atom_site_label_2
_geom_angle_atom_site_label_3
_geom_angle
_geom_angle_site_symmetry_1
_geom_angle_site_symmetry_3
H1E O1W H1F 88.9 . .
H2E O2W H2F 109.2 . .
H3E O3W H3F 110.8 . .
N1 C1 C2 109.7(3) . .
N1 C1 H1A 109.7 . .
C2 C1 H1A 109.7 . .
N1 C1 H1B 109.7 . .
C2 C1 H1B 109.7 . .
H1A C1 H1B 108.2 . .
N2 C2 C1 110.1(3) . .
N2 C2 H2A 109.6 . .
C1 C2 H2A 109.6 . .
N2 C2 H2B 109.6 . .
C1 C2 H2B 109.6 . .
H2A C2 H2B 108.2 . .
N2 C3 C4 110.7(3) . .
N2 C3 H3A 109.5 . .
C4 C3 H3A 109.5 . .
N2 C3 H3B 109.5 . .
C4 C3 H3B 109.5 . .
H3A C3 H3B 108.1 . .
N3 C4 C3 109.0(2) . .
N3 C4 H4A 109.9 . .
C3 C4 H4A 109.9 . .
N3 C4 H4B 109.9 . .
C3 C4 H4B 109.9 . .
H4A C4 H4B 108.3 . .
C14 C5 N3 111.9(3) 3_556 .
C14 C5 H5A 109.2 3_556 .
N3 C5 H5A 109.2 . .
C14 C5 H5B 109.2 3_556 .
N3 C5 H5B 109.2 . .
H5A C5 H5B 107.9 . .
N1 C6 C7 113.1(3) . .
N1 C6 H6A 109.0 . .
C7 C6 H6A 109.0 . .
N1 C6 H6B 109.0 . .
C7 C6 H6B 109.0 . .
H6A C6 H6B 107.8 . .
C20 C7 C8 120.8(3) . .
C20 C7 C6 120.0(3) . .
C8 C7 C6 119.2(3) . .
C7 C8 C9 121.8(3) . .
C7 C8 C13 119.6(3) . .
C9 C8 C13 118.5(3) . .
C10 C9 C8 121.2(3) . .
C10 C9 H9 119.4 . .
C8 C9 H9 119.4 . .
C9 C10 C11 120.5(3) . .
C9 C10 H10 119.8 . .
C11 C10 H10 119.8 . .
C12 C11 C10 120.1(3) . .
C12 C11 H11 120.0 . .
C10 C11 H11 120.0 . .
C11 C12 C13 121.7(3) . .
C11 C12 H12 119.2 . .
C13 C12 H12 119.2 . .
C14 C13 C12 122.6(3) . .
C14 C13 C8 119.6(3) . .
C12 C13 C8 117.8(3) . .
C13 C14 C15 121.0(3) . .
C13 C14 C5 119.4(3) . 3_556
C15 C14 C5 119.6(3) . 3_556
C14 C15 C16 122.7(3) . .
C14 C15 C20 119.7(3) . .
C16 C15 C20 117.6(3) . .
C17 C16 C15 121.8(3) . .
C17 C16 H16 119.1 . .
C15 C16 H16 119.1 . .
C16 C17 C18 120.6(3) . .
C16 C17 H17 119.7 . .
C18 C17 H17 119.7 . .
C19 C18 C17 120.5(3) . .
C19 C18 H18 119.8 . .
C17 C18 H18 119.8 . .
C18 C19 C20 121.3(3) . .
C18 C19 H19 119.3 . .
C20 C19 H19 119.3 . .
C7 C20 C19 122.6(3) . .
C7 C20 C15 119.2(3) . .
C19 C20 C15 118.2(3) . .
C22 C21 C30 122.3(3) . .
C22 C21 S1 118.0(3) . .
C30 C21 S1 119.6(3) . .
C21 C22 C23 119.8(4) . .
C21 C22 H22 120.1 . .
C23 C22 H22 120.1 . .
C24 C23 C22 120.7(4) . .
C24 C23 H23 119.6 . .
C22 C23 H23 119.6 . .
C23 C24 C25 120.9(3) . .
C23 C24 H24 119.5 . .
C25 C24 H24 119.5 . .
C26 C25 C24 123.9(3) . .
C26 C25 C30 117.5(3) . .
C24 C25 C30 118.7(3) . .
C27 C26 C25 121.7(3) . .
C27 C26 S2 117.4(3) . .
C25 C26 S2 120.9(3) . .
C26 C27 C28 119.9(4) . .
C26 C27 H27 120.0 . .
C28 C27 H27 120.0 . .
C29 C28 C27 120.9(4) . .
C29 C28 H28 119.5 . .
C27 C28 H28 119.5 . .
C28 C29 C30 121.3(4) . .
C28 C29 H29 119.4 . .
C30 C29 H29 119.4 . .
C21 C30 C29 123.8(3) . .
C21 C30 C25 117.5(3) . .
C29 C30 C25 118.7(4) . .
C1 N1 C6 116.1(2) . .
C1 N1 H1C 108.3 . .
C6 N1 H1C 108.3 . .
C1 N1 H1D 108.3 . .
C6 N1 H1D 108.3 . .
H1C N1 H1D 107.4 . .
C2 N2 C3 112.3(2) . .
C2 N2 H2C 109.1 . .
C3 N2 H2C 109.1 . .
C2 N2 H2D 109.1 . .
C3 N2 H2D 109.1 . .
H2C N2 H2D 107.9 . .
C4 N3 C5 115.1(2) . .
C4 N3 H3C 108.5 . .
C5 N3 H3C 108.5 . .
C4 N3 H3D 108.5 . .
C5 N3 H3D 108.5 . .
H3C N3 H3D 107.5 . .
O2 S1 O1 113.09(16) . .
O2 S1 O3 113.69(18) . .
O1 S1 O3 110.56(17) . .
O2 S1 C21 106.22(18) . .
O1 S1 C21 105.86(17) . .
O3 S1 C21 106.81(16) . .
O5 S2 O6 112.07(19) . .
O5 S2 O4 113.12(17) . .
O6 S2 O4 113.22(17) . .
O5 S2 C26 105.11(18) . .
O6 S2 C26 107.39(17) . .
O4 S2 C26 105.17(15) . .
C32 C31 C35 121.0(3) . .
C32 C31 S3 116.9(2) . .
C35 C31 S3 122.0(2) . .
C31 C32 C33 119.8(3) . .
C31 C32 H32 120.1 . .
C33 C32 H32 120.1 . .
C34 C33 C32 121.5(3) . .
C34 C33 H33 119.2 . .
C32 C33 H33 119.2 . .
C33 C34 C35 120.5(3) . 3
C33 C34 H34 119.7 . .
C35 C34 H34 119.7 3 .
C34 C35 C31 122.8(3) 3 .
C34 C35 C35 118.7(4) 3 3
C31 C35 C35 118.4(4) . 3
O7 S3 O9 111.94(14) . .
O7 S3 O8 111.99(14) . .
O9 S3 O8 112.21(14) . .
O7 S3 C31 106.95(14) . .
O9 S3 C31 105.88(14) . .
O8 S3 C31 107.43(14) . .

loop_
_geom_bond_atom_site_label_1
_geom_bond_atom_site_label_2
_geom_bond_distance
_geom_bond_site_symmetry_2
O1W H1E 0.8560 .
O1W H1F 0.8521 .
O2W H2E 0.8530 .
O2W H2F 0.8512 .
O3W H3E 0.8852 .
O3W H3F 0.8018 .
C1 N1 1.492(4) .
C1 C2 1.515(5) .
C1 H1A 0.9900 .
C1 H1B 0.9900 .
C2 N2 1.489(4) .
C2 H2A 0.9900 .
C2 H2B 0.9900 .
C3 N2 1.495(4) .
C3 C4 1.515(4) .
C3 H3A 0.9900 .
C3 H3B 0.9900 .
C4 N3 1.502(4) .
C4 H4A 0.9900 .
C4 H4B 0.9900 .
C5 C14 1.512(4) 3_556
C5 N3 1.512(4) .
C5 H5A 0.9900 .
C5 H5B 0.9900 .
C6 N1 1.510(4) .
C6 C7 1.511(4) .
C6 H6A 0.9900 .
C6 H6B 0.9900 .
C7 C20 1.411(4) .
C7 C8 1.413(4) .
C8 C9 1.431(5) .
C8 C13 1.440(5) .
C9 C10 1.360(5) .
C9 H9 0.9500 .
C10 C11 1.416(5) .
C10 H10 0.9500 .
C11 C12 1.366(5) .
C11 H11 0.9500 .
C12 C13 1.428(5) .
C12 H12 0.9500 .
C13 C14 1.403(4) .
C14 C15 1.409(4) .
C14 C5 1.512(4) 3_556
C15 C16 1.440(4) .
C15 C20 1.443(4) .
C16 C17 1.348(5) .
C16 H16 0.9500 .
C17 C18 1.404(5) .
C17 H17 0.9500 .
C18 C19 1.365(5) .
C18 H18 0.9500 .
C19 C20 1.428(5) .
C19 H19 0.9500 .
C21 C22 1.358(5) .
C21 C30 1.424(6) .
C21 S1 1.795(4) .
C22 C23 1.406(5) .
C22 H22 0.9500 .
C23 C24 1.364(6) .
C23 H23 0.9500 .
C24 C25 1.428(5) .
C24 H24 0.9500 .
C25 C26 1.428(5) .
C25 C30 1.434(5) .
C26 C27 1.364(6) .
C26 S2 1.796(4) .
C27 C28 1.405(6) .
C27 H27 0.9500 .
C28 C29 1.346(6) .
C28 H28 0.9500 .
C29 C30 1.426(5) .
C29 H29 0.9500 .
N1 H1C 0.9200 .
N1 H1D 0.9200 .
N2 H2C 0.9200 .
N2 H2D 0.9200 .
N3 H3C 0.9200 .
N3 H3D 0.9200 .
O1 S1 1.458(3) .
O2 S1 1.444(3) .
O3 S1 1.459(3) .
O4 S2 1.454(2) .
O5 S2 1.444(3) .
O6 S2 1.451(3) .
C31 C32 1.372(5) .
C31 C35 1.425(5) .
C31 S3 1.786(3) .
C32 C33 1.406(5) .
C32 H32 0.9500 .
C33 C34 1.361(5) .
C33 H33 0.9500 .
C34 C35 1.420(5) 3
C34 H34 0.9500 .
C35 C34 1.420(5) 3
C35 C35 1.439(6) 3
S3 O7 1.446(2) .
S3 O9 1.458(2) .
S3 O8 1.461(2) .

loop_
_geom_hbond_atom_site_label_D
_geom_hbond_atom_site_label_H
_geom_hbond_atom_site_label_A
_geom_hbond_distance_DH
_geom_hbond_distance_HA
_geom_hbond_distance_DA
_geom_hbond_angle_DHA
_geom_hbond_site_symmetry_A
O1W H1F O6 0.85 2.39 2.876(5) 116.3 4_666
O1W H1E O5 0.86 2.26 3.034(7) 150.3 1_655
O2W H2E O3W 0.85 1.93 2.719(8) 153.4 4_566
O2W H2F O1W 0.85 2.24 2.672(9) 111.3 .
O3W H3E O2 0.89 2.03 2.912(5) 171.9 .
O3W H3F O5 0.80 2.20 2.898(5) 145.6 1_655
O3W H3F O1W 0.80 2.40 2.992(7) 131.1 .
N1 H1C O3 0.92 1.92 2.763(4) 151.7 4_566
N1 H1D O1 0.92 1.77 2.679(4) 170.9 .
N2 H2C O8 0.92 1.84 2.755(3) 179.1 3_556
N2 H2D O9 0.92 1.88 2.773(3) 162.3 .
N3 H3C O4 0.92 1.90 2.791(4) 163.5 .
N3 H3D O6 0.92 2.13 3.003(4) 157.7 4_566

loop_
_geom_torsion_atom_site_label_1
_geom_torsion_atom_site_label_2
_geom_torsion_atom_site_label_3
_geom_torsion_atom_site_label_4
_geom_torsion
_geom_torsion_site_symmetry_1
_geom_torsion_site_symmetry_4
N1 C1 C2 N2 -173.0(2) . .
N2 C3 C4 N3 -174.2(2) . .
N1 C6 C7 C20 98.6(3) . .
N1 C6 C7 C8 -81.5(3) . .
C20 C7 C8 C9 -178.9(3) . .
C6 C7 C8 C9 1.2(4) . .
C20 C7 C8 C13 0.7(4) . .
C6 C7 C8 C13 -179.2(3) . .
C7 C8 C9 C10 -177.9(3) . .
C13 C8 C9 C10 2.5(5) . .
C8 C9 C10 C11 1.2(5) . .
C9 C10 C11 C12 -3.1(5) . .
C10 C11 C12 C13 1.2(5) . .
C11 C12 C13 C14 -179.3(3) . .
C11 C12 C13 C8 2.4(4) . .
C7 C8 C13 C14 -2.2(4) . .
C9 C8 C13 C14 177.4(3) . .
C7 C8 C13 C12 176.2(3) . .
C9 C8 C13 C12 -4.2(4) . .
C12 C13 C14 C15 -176.0(3) . .
C8 C13 C14 C15 2.3(4) . .
C12 C13 C14 C5 6.9(4) . 3_556
C8 C13 C14 C5 -174.8(3) . 3_556
C13 C14 C15 C16 178.8(3) . .
C5 C14 C15 C16 -4.1(4) 3_556 .
C13 C14 C15 C20 -1.0(4) . .
C5 C14 C15 C20 176.2(3) 3_556 .
C14 C15 C16 C17 -179.0(3) . .
C20 C15 C16 C17 0.8(4) . .
C15 C16 C17 C18 -1.6(5) . .
C16 C17 C18 C19 1.5(5) . .
C17 C18 C19 C20 -0.6(5) . .
C8 C7 C20 C19 -179.8(3) . .
C6 C7 C20 C19 0.1(4) . .
C8 C7 C20 C15 0.6(4) . .
C6 C7 C20 C15 -179.5(3) . .
C18 C19 C20 C7 -179.8(3) . .
C18 C19 C20 C15 -0.2(4) . .
C14 C15 C20 C7 -0.5(4) . .
C16 C15 C20 C7 179.7(3) . .
C14 C15 C20 C19 179.9(3) . .
C16 C15 C20 C19 0.1(4) . .
C30 C21 C22 C23 -2.0(5) . .
S1 C21 C22 C23 177.8(3) . .
C21 C22 C23 C24 1.2(6) . .
C22 C23 C24 C25 0.8(5) . .
C23 C24 C25 C26 178.1(3) . .
C23 C24 C25 C30 -2.0(5) . .
C24 C25 C26 C27 -179.6(3) . .
C30 C25 C26 C27 0.4(5) . .
C24 C25 C26 S2 2.7(5) . .
C30 C25 C26 S2 -177.2(2) . .
C25 C26 C27 C28 -1.2(5) . .
S2 C26 C27 C28 176.5(3) . .
C26 C27 C28 C29 0.6(6) . .
C27 C28 C29 C30 0.8(6) . .
C22 C21 C30 C29 -179.0(3) . .
S1 C21 C30 C29 1.2(5) . .
C22 C21 C30 C25 0.7(5) . .
S1 C21 C30 C25 -179.0(2) . .
C28 C29 C30 C21 178.2(3) . .
C28 C29 C30 C25 -1.6(5) . .
C26 C25 C30 C21 -178.8(3) . .
C24 C25 C30 C21 1.2(5) . .
C26 C25 C30 C29 0.9(5) . .
C24 C25 C30 C29 -179.0(3) . .
C2 C1 N1 C6 -164.1(3) . .
C7 C6 N1 C1 -29.6(4) . .
C1 C2 N2 C3 -159.5(3) . .
C4 C3 N2 C2 -152.4(3) . .
C3 C4 N3 C5 -175.0(3) . .
C14 C5 N3 C4 -42.4(4) 3_556 .
C22 C21 S1 O2 -4.0(3) . .
C30 C21 S1 O2 175.8(3) . .
C22 C21 S1 O1 -124.5(3) . .
C30 C21 S1 O1 55.3(3) . .
C22 C21 S1 O3 117.7(3) . .
C30 C21 S1 O3 -62.6(3) . .
C27 C26 S2 O5 7.4(3) . .
C25 C26 S2 O5 -174.8(3) . .
C27 C26 S2 O6 126.9(3) . .
C25 C26 S2 O6 -55.4(3) . .
C27 C26 S2 O4 -112.2(3) . .
C25 C26 S2 O4 65.5(3) . .
C35 C31 C32 C33 -0.8(5) . .
S3 C31 C32 C33 175.6(3) . .
C31 C32 C33 C34 1.1(6) . .
C32 C33 C34 C35 -1.0(6) . 3
C32 C31 C35 C34 -180.0(3) . 3
S3 C31 C35 C34 3.8(4) . 3
C32 C31 C35 C35 0.4(5) . 3
S3 C31 C35 C35 -175.7(3) . 3
C32 C31 S3 O7 8.6(3) . .
C35 C31 S3 O7 -175.1(3) . .
C32 C31 S3 O9 -111.0(3) . .
C35 C31 S3 O9 65.4(3) . .
C32 C31 S3 O8 129.0(3) . .
C35 C31 S3 O8 -54.7(3) . .
